data_7232457
loop_
_publ_author_name
'Baudron, St\'ephane A.'
'Chevreau, Hubert'

_publ_section_title
;
 Revisiting Ag--\p interactions with bis((pyrrol-2-yl)methylene)hydrazine:
 CC versus CN bond complexation
;
_journal_issue 12
_journal_name_full CrystEngComm
_journal_page_first 1853
_journal_paper_doi 10.1039/C9CE00168A
_journal_volume 21
_journal_year 2019
_chemical_formula_sum 'C10 H10 Ag2 N6 O6'
_chemical_formula_weight 525.98
_space_group_crystal_system monoclinic
_space_group_IT_number 14
_space_group_name_Hall '-P 2yn'
_space_group_name_H-M_alt 'P 1 21/n 1'
_symmetry_space_group_name_Hall '-P 2yn'
_symmetry_space_group_name_H-M 'P 1 21/n 1'
_atom_sites_solution_hydrogens geom
_audit_creation_method SHELXL-2016/6
_audit_update_record
;
2019-01-27 deposited with the CCDC.    2019-03-01 downloaded from the CCDC.
;
_cell_angle_alpha 90
_cell_angle_beta 103.517(2)
_cell_angle_gamma 90
_cell_formula_units_Z 2
_cell_length_a 9.8391(4)
_cell_length_b 6.9334(3)
_cell_length_c 10.9235(5)
_cell_measurement_reflns_used 9919
_cell_measurement_temperature 173(2)
_cell_measurement_theta_max 30.22
_cell_measurement_theta_min 3.18
_cell_volume 724.54(5)
_computing_cell_refinement 'Bruker SAINT'
_computing_data_collection 'Bruker APEX2'
_computing_data_reduction 'Bruker SAINT'
_computing_molecular_graphics 'Bruker SHELXTL'
_computing_publication_material 'Bruker SHELXTL'
_computing_structure_refinement 'SHELXL-2014 (Sheldrick 2014)'
_computing_structure_solution 'SHELXS-97 (Sheldrick 2008)'
_diffrn_ambient_temperature 173(2)
_diffrn_measured_fraction_theta_full 1.000
_diffrn_measured_fraction_theta_max 0.999
_diffrn_measurement_device_type 'Bruker APEX-II CCD'
_diffrn_measurement_method '\f and \w scans'
_diffrn_radiation_type MoK\a
_diffrn_radiation_wavelength 0.71073
_diffrn_reflns_av_R_equivalents 0.0401
_diffrn_reflns_av_unetI/netI 0.0112
_diffrn_reflns_Laue_measured_fraction_full 1.000
_diffrn_reflns_Laue_measured_fraction_max 0.999
_diffrn_reflns_limit_h_max 13
_diffrn_reflns_limit_h_min -13
_diffrn_reflns_limit_k_max 9
_diffrn_reflns_limit_k_min -9
_diffrn_reflns_limit_l_max 15
_diffrn_reflns_limit_l_min -15
_diffrn_reflns_number 50156
_diffrn_reflns_point_group_measured_fraction_full 1.000
_diffrn_reflns_point_group_measured_fraction_max 0.999
_diffrn_reflns_theta_full 25.242
_diffrn_reflns_theta_max 30.219
_diffrn_reflns_theta_min 2.510
_exptl_absorpt_coefficient_mu 2.748
_exptl_absorpt_correction_T_max 0.921
_exptl_absorpt_correction_T_min 0.809
_exptl_absorpt_correction_type multi-scan
_exptl_absorpt_process_details sadabs
_exptl_crystal_colour yellow
_exptl_crystal_density_diffrn 2.411
_exptl_crystal_density_meas ?
_exptl_crystal_description rod
_exptl_crystal_F_000 508
_exptl_crystal_size_max 0.080
_exptl_crystal_size_mid 0.060
_exptl_crystal_size_min 0.030
_refine_diff_density_max 1.648
_refine_diff_density_min -1.363
_refine_diff_density_rms 0.081
_refine_ls_extinction_method none
_refine_ls_goodness_of_fit_ref 1.049
_refine_ls_hydrogen_treatment constr
_refine_ls_matrix_type full
_refine_ls_number_parameters 109
_refine_ls_number_reflns 2152
_refine_ls_number_restraints 0
_refine_ls_restrained_S_all 1.049
_refine_ls_R_factor_all 0.0205
_refine_ls_R_factor_gt 0.0194
_refine_ls_shift/su_max 0.001
_refine_ls_shift/su_mean 0.000
_refine_ls_structure_factor_coef Fsqd
_refine_ls_weighting_details 'w=1/[\s^2^(Fo^2^)+(0.0172P)^2^+1.0461P] where P=(Fo^2^+2Fc^2^)/3'
_refine_ls_weighting_scheme calc
_refine_ls_wR_factor_gt 0.0446
_refine_ls_wR_factor_ref 0.0454
_reflns_Friedel_coverage 0.000
_reflns_number_gt 2044
_reflns_number_total 2152
_reflns_threshold_expression 'I > 2\s(I)'
_cod_data_source_file c9ce00168a2.cif
_cod_data_source_block compound2'
_cod_depositor_comments
;
The following automatic conversions were performed:

'_exptl_crystal_density_meas' value 'not measured' was changed to '?'
- the value is perceived as not measured.

Automatic conversion script
Id: cif_fix_values 4973 2017-02-22 13:04:09Z antanas 

 Adding full bibliography for 7232452--7232457.cif.
;
_cod_database_code 7232457
_shelx_shelxl_version_number 2016/6
_shelx_space_group_comment
;
The symmetry employed for this shelxl refinement is uniquely defined
by the following loop, which should always be used as a source of
symmetry information in preference to the above space-group names.
They are only intended as comments.
;
_shelx_estimated_absorpt_t_min 0.810
_shelx_estimated_absorpt_t_max 0.922

loop_
_space_group_symop_operation_xyz
'x, y, z'
'-x+1/2, y+1/2, -z+1/2'
'-x, -y, -z'
'x-1/2, -y-1/2, z-1/2'

loop_
_atom_site_label
_atom_site_type_symbol
_atom_site_fract_x
_atom_site_fract_y
_atom_site_fract_z
_atom_site_U_iso_or_equiv
_atom_site_adp_type
_atom_site_occupancy
_atom_site_site_symmetry_order
_atom_site_calc_flag
_atom_site_refinement_flags_posn
_atom_site_refinement_flags_adp
O3 O 0.54252(15) 0.0430(2) 0.21813(15) 0.0339(3) Uani 1 1 d . .
C1 C 0.90568(19) -0.0001(3) 0.62091(18) 0.0267(4) Uani 1 1 d . .
H1 H 0.999557 0.043700 0.635201 0.032 Uiso 1 1 calc R U
C2 C 0.7933(2) 0.1067(3) 0.63895(16) 0.0235(3) Uani 1 1 d . .
H2 H 0.795679 0.236383 0.667399 0.028 Uiso 1 1 calc R U
C3 C 0.67430(18) -0.0134(3) 0.60712(16) 0.0186(3) Uani 1 1 d . .
H3 H 0.581681 0.020512 0.610448 0.022 Uiso 1 1 calc R U
C4 C 0.71778(17) -0.1909(2) 0.56993(16) 0.0173(3) Uani 1 1 d . .
C5 C 0.64938(17) -0.3690(2) 0.52895(16) 0.0185(3) Uani 1 1 d . .
H5 H 0.703840 -0.468087 0.503870 0.022 Uiso 1 1 calc R U
N1 N 0.48056(15) 0.4064(2) 0.47678(13) 0.0176(3) Uani 1 1 d . .
N2 N 0.85960(15) -0.1768(3) 0.57966(15) 0.0228(3) Uani 1 1 d . .
H2A H 0.912453 -0.269901 0.561521 0.027 Uiso 1 1 calc R U
N3 N 0.64362(16) -0.0412(2) 0.19126(15) 0.0217(3) Uani 1 1 d . .
O1 O 0.62596(14) -0.1353(2) 0.09064(13) 0.0268(3) Uani 1 1 d . .
O2 O 0.76066(17) -0.0327(3) 0.26303(18) 0.0520(5) Uani 1 1 d . .
Ag1 Ag 0.64336(2) 0.21333(2) 0.40929(2) 0.02404(5) Uani 1 1 d . .

loop_
_atom_site_aniso_label
_atom_site_aniso_U_11
_atom_site_aniso_U_22
_atom_site_aniso_U_33
_atom_site_aniso_U_23
_atom_site_aniso_U_13
_atom_site_aniso_U_12
O3 0.0270(7) 0.0411(9) 0.0374(8) -0.0115(7) 0.0155(6) 0.0045(6)
C1 0.0174(7) 0.0332(10) 0.0272(9) 0.0027(8) 0.0006(6) -0.0083(7)
C2 0.0289(9) 0.0219(8) 0.0193(7) -0.0016(6) 0.0048(6) -0.0078(7)
C3 0.0194(7) 0.0182(8) 0.0194(7) -0.0003(6) 0.0070(6) -0.0013(6)
C4 0.0142(7) 0.0177(7) 0.0208(7) 0.0015(6) 0.0058(6) -0.0004(6)
C5 0.0183(7) 0.0157(7) 0.0234(7) -0.0003(6) 0.0087(6) 0.0018(6)
N1 0.0184(6) 0.0127(7) 0.0230(7) -0.0024(5) 0.0073(5) -0.0002(5)
N2 0.0139(6) 0.0255(8) 0.0288(8) 0.0026(6) 0.0044(5) 0.0014(5)
N3 0.0185(6) 0.0230(7) 0.0249(7) -0.0033(6) 0.0078(5) -0.0042(6)
O1 0.0248(6) 0.0320(7) 0.0265(6) -0.0113(6) 0.0117(5) -0.0047(6)
O2 0.0246(8) 0.0679(14) 0.0540(11) -0.0227(10) -0.0103(7) 0.0004(8)
Ag1 0.02348(8) 0.02165(8) 0.03055(8) -0.00676(5) 0.01351(5) -0.00199(5)

loop_
_atom_type_symbol
_atom_type_description
_atom_type_scat_dispersion_real
_atom_type_scat_dispersion_imag
_atom_type_scat_source
C C 0.0033 0.0016 'International Tables Vol C Tables 4.2.6.8 and 6.1.1.4'
H H 0.0000 0.0000 'International Tables Vol C Tables 4.2.6.8 and 6.1.1.4'
N N 0.0061 0.0033 'International Tables Vol C Tables 4.2.6.8 and 6.1.1.4'
O O 0.0106 0.0060 'International Tables Vol C Tables 4.2.6.8 and 6.1.1.4'
Ag Ag -0.8971 1.1015 'International Tables Vol C Tables 4.2.6.8 and 6.1.1.4'

loop_
_geom_angle_atom_site_label_1
_geom_angle_atom_site_label_2
_geom_angle_atom_site_label_3
_geom_angle
_geom_angle_site_symmetry_1
_geom_angle_site_symmetry_3
N3 O3 Ag1 104.16(11) . .
N2 C1 C2 108.48(16) . .
N2 C1 H1 125.8 . .
C2 C1 H1 125.8 . .
C1 C2 C3 107.08(17) . .
C1 C2 Ag1 107.20(12) . .
C3 C2 Ag1 72.01(10) . .
C1 C2 H2 126.5 . .
C3 C2 H2 126.5 . .
Ag1 C2 H2 90.6 . .
C4 C3 C2 107.39(15) . .
C4 C3 Ag1 105.80(11) . .
C2 C3 Ag1 77.30(10) . .
C4 C3 H3 126.3 . .
C2 C3 H3 126.3 . .
Ag1 C3 H3 87.5 . .
N2 C4 C3 106.82(15) . .
N2 C4 C5 118.69(15) . .
C3 C4 C5 134.49(15) . .
N1 C5 C4 125.28(15) 3_656 .
N1 C5 H5 117.4 3_656 .
C4 C5 H5 117.4 . .
C5 N1 N1 112.56(17) 3_656 3_666
C5 N1 Ag1 127.86(12) 3_656 .
N1 N1 Ag1 119.45(13) 3_666 .
C1 N2 C4 110.23(16) . .
C1 N2 H2A 124.9 . .
C4 N2 H2A 124.9 . .
O2 N3 O3 120.39(17) . .
O2 N3 O1 119.93(17) . .
O3 N3 O1 119.68(15) . .
N3 O1 Ag1 106.15(11) . 2_645
N1 Ag1 O3 112.45(5) . .
N1 Ag1 O1 116.66(5) . 2_655
O3 Ag1 O1 113.40(5) . 2_655
N1 Ag1 C3 92.26(5) . .
O3 Ag1 C3 111.41(6) . .
O1 Ag1 C3 108.65(5) 2_655 .
N1 Ag1 C2 97.46(6) . .
O3 Ag1 C2 134.28(6) . .
O1 Ag1 C2 79.39(5) 2_655 .
C3 Ag1 C2 30.69(5) . .

loop_
_geom_bond_atom_site_label_1
_geom_bond_atom_site_label_2
_geom_bond_distance
_geom_bond_site_symmetry_2
O3 N3 1.246(2) .
O3 Ag1 2.4023(16) .
C1 N2 1.347(3) .
C1 C2 1.383(3) .
C1 H1 0.9500 .
C2 C3 1.412(2) .
C2 Ag1 2.6994(18) .
C2 H2 0.9500 .
C3 C4 1.394(2) .
C3 Ag1 2.6318(17) .
C3 H3 0.9500 .
C4 N2 1.378(2) .
C4 C5 1.428(2) .
C5 N1 1.292(2) 3_656
C5 H5 0.9500 .
N1 N1 1.413(3) 3_666
N1 Ag1 2.3354(14) .
N2 H2A 0.8800 .
N3 O2 1.234(2) .
N3 O1 1.255(2) .
O1 Ag1 2.5004(14) 2_645
